data_1505385
loop_
_publ_author_name
'Abramite, Joseph A.'
'Sammakia, Tarek'

_publ_section_title
;
 Application of the intramolecular Yamamoto vinylogous aldol reaction to
 the synthesis of macrolides.
;
_journal_issue 11
_journal_name_full 'Organic letters'
_journal_page_first 2103
_journal_page_last 2106
_journal_paper_doi 10.1021/ol0704901
_journal_volume 9
_journal_year 2007
_chemical_formula_moiety 'C21 H18 N2 O8'
_chemical_formula_sum 'C21 H18 N2 O8'
_chemical_formula_weight 426.37
_chemical_name_systematic
; 
 ? 
;
_space_group_IT_number 14
_symmetry_cell_setting monoclinic
_symmetry_space_group_name_Hall '-P 2ybc'
_symmetry_space_group_name_H-M 'P 1 21/c 1'
_atom_sites_solution_hydrogens geom
_atom_sites_solution_primary direct
_atom_sites_solution_secondary difmap
_audit_creation_method SHELXL-97
_cell_angle_alpha 90.00
_cell_angle_beta 112.6700(10)
_cell_angle_gamma 90.00
_cell_formula_units_Z 4
_cell_length_a 10.0686(5)
_cell_length_b 22.4772(13)
_cell_length_c 10.2181(6)
_cell_measurement_reflns_used 3195
_cell_measurement_temperature 147(2)
_cell_measurement_theta_max 27.52
_cell_measurement_theta_min 2.192
_cell_volume 2133.8(2)
_computing_cell_refinement 'Bruker XSCANS'
_computing_data_collection 'Bruker XSCANS'
_computing_data_reduction 'Bruker SHELXTL'
_computing_molecular_graphics 'Bruker SHELXTL'
_computing_publication_material 'Bruker SHELXTL'
_computing_structure_refinement 'SHELXL-97 (Sheldrick, 1997)'
_computing_structure_solution 'SHELXS-97 (Sheldrick, 1990)'
_diffrn_ambient_temperature 147(2)
_diffrn_measured_fraction_theta_full 1.000
_diffrn_measured_fraction_theta_max 1.000
_diffrn_measurement_device_type 'Bruker P4'
_diffrn_measurement_method '\w scans'
_diffrn_radiation_monochromator graphite
_diffrn_radiation_source 'fine-focus sealed tube'
_diffrn_radiation_type MoK\a
_diffrn_radiation_wavelength 0.71073
_diffrn_reflns_av_R_equivalents 0.0946
_diffrn_reflns_av_sigmaI/netI 0.1117
_diffrn_reflns_limit_h_max 11
_diffrn_reflns_limit_h_min -12
_diffrn_reflns_limit_k_max 28
_diffrn_reflns_limit_k_min -25
_diffrn_reflns_limit_l_max 12
_diffrn_reflns_limit_l_min -12
_diffrn_reflns_number 15294
_diffrn_reflns_theta_full 26.37
_diffrn_reflns_theta_max 26.37
_diffrn_reflns_theta_min 1.81
_exptl_absorpt_coefficient_mu 0.103
_exptl_absorpt_correction_T_max 0.98
_exptl_absorpt_correction_T_min 0.86
_exptl_absorpt_correction_type empirical
_exptl_absorpt_process_details SADABS
_exptl_crystal_colour colorless
_exptl_crystal_density_diffrn 1.327
_exptl_crystal_density_method 'not measured'
_exptl_crystal_description needle
_exptl_crystal_F_000 888
_exptl_crystal_size_max 0.43
_exptl_crystal_size_mid 0.26
_exptl_crystal_size_min 0.18
_refine_diff_density_max 0.238
_refine_diff_density_min -0.211
_refine_diff_density_rms 0.051
_refine_ls_extinction_method none
_refine_ls_goodness_of_fit_ref 0.930
_refine_ls_hydrogen_treatment mixed
_refine_ls_matrix_type full
_refine_ls_number_parameters 280
_refine_ls_number_reflns 4362
_refine_ls_number_restraints 0
_refine_ls_restrained_S_all 0.930
_refine_ls_R_factor_all 0.1083
_refine_ls_R_factor_gt 0.0602
_refine_ls_shift/su_max 0.000
_refine_ls_shift/su_mean 0.000
_refine_ls_structure_factor_coef Fsqd
_refine_ls_weighting_details 'calc w=1/[\s^2^(Fo^2^)+(0.0617P)^2^+0.0000P] where P=(Fo^2^+2Fc^2^)/3'
_refine_ls_weighting_scheme calc
_refine_ls_wR_factor_gt 0.1390
_refine_ls_wR_factor_ref 0.1561
_reflns_number_gt 2452
_reflns_number_total 4362
_reflns_threshold_expression >2sigma(I)
_cod_data_source_file ol0704901si20070226_075138.cif
_cod_data_source_block afs11fm
_cod_depositor_comments
;
The following automatic conversions were performed:

'_symmetry_cell_setting' value 'Monoclinic' changed to 'monoclinic'
according to /home/saulius/struct/CIF-dictionaries/cif_core.dic
dictionary named 'cif_core.dic' version 2.4.1 from 2010-06-29.

Automatic conversion script
Id: cif_fix_values 1715 2011-07-08 13:25:40Z adriana 
;
_cod_original_sg_symbol_H-M P2(1)/c
_cod_database_code 1505385

loop_
_symmetry_equiv_pos_as_xyz
'x, y, z'
'-x, y+1/2, -z+1/2'
'-x, -y, -z'
'x, -y-1/2, z-1/2'

loop_
_atom_site_label
_atom_site_type_symbol
_atom_site_fract_x
_atom_site_fract_y
_atom_site_fract_z
_atom_site_U_iso_or_equiv
_atom_site_adp_type
_atom_site_occupancy
_atom_site_symmetry_multiplicity
_atom_site_calc_flag
_atom_site_refinement_flags
O1 O 0.30645(18) 0.22335(8) 0.73032(16) 0.0325(4) Uani 1 1 d .
O2 O 0.68964(19) 0.14130(8) 0.75173(18) 0.0422(5) Uani 1 1 d .
O3 O 0.8153(2) 0.22243(10) 0.7386(2) 0.0552(6) Uani 1 1 d .
O4 O 0.3132(2) 0.26419(8) 0.53221(18) 0.0411(5) Uani 1 1 d .
O5 O -0.1458(2) 0.38284(12) 0.8436(3) 0.0721(7) Uani 1 1 d .
O6 O 0.0070(2) 0.31354(10) 0.9532(2) 0.0512(6) Uani 1 1 d .
O7 O -0.1335(2) 0.46993(9) 0.4147(2) 0.0590(6) Uani 1 1 d .
O8 O 0.0036(2) 0.43147(10) 0.3191(2) 0.0612(6) Uani 1 1 d .
N1 N -0.0478(2) 0.34807(13) 0.8538(3) 0.0482(6) Uani 1 1 d .
N2 N -0.0440(3) 0.43371(11) 0.4120(3) 0.0481(6) Uani 1 1 d .
C1 C 0.4180(3) 0.18097(12) 0.7287(2) 0.0335(6) Uani 1 1 d .
H1A H 0.4861 0.2016 0.6939 0.040 Uiso 1 1 calc R
C2 C 0.4990(3) 0.16155(13) 0.8834(3) 0.0389(6) Uani 1 1 d .
H2A H 0.4312 0.1616 0.9323 0.047 Uiso 1 1 calc R
H2B H 0.5336 0.1203 0.8845 0.047 Uiso 1 1 calc R
C3 C 0.6242(3) 0.20038(13) 0.9636(3) 0.0410(7) Uani 1 1 d .
H3A H 0.6258 0.2169 1.0498 0.049 Uiso 1 1 calc R
C4 C 0.7345(3) 0.21443(13) 0.9273(3) 0.0419(7) Uani 1 1 d .
H4A H 0.8074 0.2393 0.9903 0.050 Uiso 1 1 calc R
C5 C 0.7522(3) 0.19440(13) 0.7974(3) 0.0403(7) Uani 1 1 d .
C6 C 0.6700(3) 0.12257(14) 0.6100(3) 0.0471(7) Uani 1 1 d .
H6A H 0.6826 0.0789 0.6089 0.056 Uiso 1 1 calc R
H6B H 0.7445 0.1415 0.5828 0.056 Uiso 1 1 calc R
C7 C 0.5203(3) 0.13937(13) 0.5013(3) 0.0421(7) Uani 1 1 d .
H7A H 0.5084 0.1832 0.5089 0.050 Uiso 1 1 calc R
C8 C 0.5216(3) 0.12704(15) 0.3533(3) 0.0561(9) Uani 1 1 d .
H8A H 0.4272 0.1368 0.2804 0.084 Uiso 1 1 calc R
H8B H 0.5426 0.0849 0.3459 0.084 Uiso 1 1 calc R
H8C H 0.5957 0.1515 0.3397 0.084 Uiso 1 1 calc R
C9 C 0.3984(3) 0.10899(13) 0.5287(3) 0.0407(7) Uani 1 1 d .
C10 C 0.3296(3) 0.05876(14) 0.4503(3) 0.0523(8) Uani 1 1 d .
H10A H 0.3610 0.0435 0.3804 0.063 Uiso 1 1 calc R
C11 C 0.2174(3) 0.03084(14) 0.4718(4) 0.0561(9) Uani 1 1 d .
H11A H 0.1726 -0.0027 0.4158 0.067 Uiso 1 1 calc R
C12 C 0.1694(3) 0.05097(14) 0.5735(3) 0.0527(8) Uani 1 1 d .
H12A H 0.0927 0.0315 0.5884 0.063 Uiso 1 1 calc R
C13 C 0.2356(3) 0.09999(13) 0.6528(3) 0.0440(7) Uani 1 1 d .
H13A H 0.2041 0.1141 0.7236 0.053 Uiso 1 1 calc R
C14 C 0.3483(3) 0.12947(12) 0.6318(3) 0.0372(6) Uani 1 1 d .
C15 C 0.2662(3) 0.26244(11) 0.6239(2) 0.0301(6) Uani 1 1 d .
C16 C 0.1565(3) 0.30609(11) 0.6312(2) 0.0307(6) Uani 1 1 d .
C17 C 0.1062(3) 0.30564(12) 0.7411(3) 0.0335(6) Uani 1 1 d .
H17A H 0.1391 0.2768 0.8145 0.040 Uiso 1 1 calc R
C18 C 0.0070(3) 0.34849(13) 0.7395(3) 0.0378(7) Uani 1 1 d .
C19 C -0.0431(3) 0.39146(13) 0.6353(3) 0.0421(7) Uani 1 1 d .
H19A H -0.1104 0.4208 0.6369 0.051 Uiso 1 1 calc R
C20 C 0.0092(3) 0.38974(12) 0.5285(3) 0.0366(6) Uani 1 1 d .
C21 C 0.1068(3) 0.34795(12) 0.5239(3) 0.0351(6) Uani 1 1 d .
H21A H 0.1397 0.3478 0.4483 0.042 Uiso 1 1 calc R

loop_
_atom_site_aniso_label
_atom_site_aniso_U_11
_atom_site_aniso_U_22
_atom_site_aniso_U_33
_atom_site_aniso_U_23
_atom_site_aniso_U_13
_atom_site_aniso_U_12
O1 0.0304(10) 0.0367(11) 0.0294(8) 0.0015(8) 0.0105(8) 0.0081(7)
O2 0.0353(11) 0.0437(12) 0.0423(11) -0.0052(9) 0.0090(9) 0.0061(9)
O3 0.0526(14) 0.0643(15) 0.0423(11) -0.0021(10) 0.0113(11) -0.0104(11)
O4 0.0441(11) 0.0479(13) 0.0350(9) 0.0055(8) 0.0193(9) 0.0150(9)
O5 0.0483(15) 0.095(2) 0.0837(17) -0.0133(14) 0.0375(13) 0.0161(13)
O6 0.0402(12) 0.0743(16) 0.0432(12) -0.0142(11) 0.0208(10) -0.0080(11)
O7 0.0421(13) 0.0449(14) 0.0761(15) 0.0013(11) 0.0072(11) 0.0142(10)
O8 0.0632(15) 0.0591(16) 0.0582(13) 0.0163(11) 0.0201(12) 0.0183(11)
N1 0.0267(14) 0.0693(19) 0.0496(15) -0.0200(14) 0.0157(12) -0.0029(12)
N2 0.0353(14) 0.0339(15) 0.0599(16) -0.0015(12) 0.0017(13) 0.0026(11)
C1 0.0284(14) 0.0352(15) 0.0344(13) 0.0007(11) 0.0092(12) 0.0077(11)
C2 0.0363(16) 0.0426(17) 0.0330(14) 0.0026(12) 0.0080(12) 0.0061(12)
C3 0.0370(17) 0.0439(18) 0.0315(14) -0.0008(12) 0.0017(13) 0.0081(12)
C4 0.0309(16) 0.0468(18) 0.0349(14) -0.0038(12) -0.0018(12) 0.0043(12)
C5 0.0245(14) 0.0453(19) 0.0381(14) 0.0019(13) -0.0024(12) 0.0052(12)
C6 0.0374(17) 0.052(2) 0.0474(16) -0.0137(14) 0.0109(14) 0.0089(13)
C7 0.0381(17) 0.0427(18) 0.0433(15) -0.0069(13) 0.0132(13) 0.0074(12)
C8 0.0435(19) 0.076(2) 0.0462(17) -0.0127(15) 0.0144(15) 0.0140(16)
C9 0.0305(16) 0.0432(17) 0.0418(15) -0.0048(12) 0.0064(13) 0.0118(12)
C10 0.0385(18) 0.052(2) 0.0586(18) -0.0190(15) 0.0096(15) 0.0099(14)
C11 0.0360(19) 0.0423(19) 0.077(2) -0.0191(16) 0.0068(17) 0.0012(13)
C12 0.0323(17) 0.046(2) 0.069(2) -0.0104(16) 0.0077(16) 0.0005(13)
C13 0.0387(17) 0.0431(19) 0.0467(16) -0.0031(13) 0.0124(14) 0.0028(13)
C14 0.0308(15) 0.0383(17) 0.0339(14) 0.0002(12) 0.0030(12) 0.0068(11)
C15 0.0285(14) 0.0349(16) 0.0242(12) -0.0018(11) 0.0072(11) 0.0043(11)
C16 0.0259(14) 0.0328(15) 0.0291(12) -0.0065(11) 0.0057(11) 0.0009(10)
C17 0.0244(14) 0.0411(16) 0.0316(13) -0.0090(11) 0.0070(11) -0.0050(11)
C18 0.0245(15) 0.0481(18) 0.0400(14) -0.0128(13) 0.0115(12) -0.0019(12)
C19 0.0237(15) 0.0395(17) 0.0546(17) -0.0146(13) 0.0058(13) 0.0020(11)
C20 0.0254(15) 0.0339(16) 0.0405(14) -0.0030(12) 0.0017(12) 0.0028(11)
C21 0.0293(15) 0.0411(17) 0.0299(13) -0.0031(12) 0.0056(11) 0.0013(11)

loop_
_atom_type_symbol
_atom_type_description
_atom_type_scat_dispersion_real
_atom_type_scat_dispersion_imag
_atom_type_scat_source
C C 0.0033 0.0016 'International Tables Vol C Tables 4.2.6.8 and 6.1.1.4'
H H 0.0000 0.0000 'International Tables Vol C Tables 4.2.6.8 and 6.1.1.4'
N N 0.0061 0.0033 'International Tables Vol C Tables 4.2.6.8 and 6.1.1.4'
O O 0.0106 0.0060 'International Tables Vol C Tables 4.2.6.8 and 6.1.1.4'

loop_
_geom_angle_atom_site_label_1
_geom_angle_atom_site_label_2
_geom_angle_atom_site_label_3
_geom_angle
C15 O1 C1 114.13(17)
C5 O2 C6 118.0(2)
O6 N1 O5 124.1(2)
O6 N1 C18 118.4(2)
O5 N1 C18 117.5(3)
O8 N2 O7 124.0(3)
O8 N2 C20 118.1(2)
O7 N2 C20 117.9(3)
O1 C1 C14 109.8(2)
O1 C1 C2 106.04(19)
C14 C1 C2 112.7(2)
C3 C2 C1 113.6(2)
C4 C3 C2 127.0(2)
C3 C4 C5 125.4(3)
O3 C5 O2 123.8(3)
O3 C5 C4 123.9(3)
O2 C5 C4 112.3(3)
O2 C6 C7 111.7(2)
C9 C7 C6 113.2(2)
C9 C7 C8 114.3(2)
C6 C7 C8 106.7(2)
C10 C9 C14 116.7(3)
C10 C9 C7 120.8(2)
C14 C9 C7 122.5(2)
C11 C10 C9 121.9(3)
C12 C11 C10 121.0(3)
C13 C12 C11 118.3(3)
C12 C13 C14 121.7(3)
C13 C14 C9 120.3(3)
C13 C14 C1 117.5(2)
C9 C14 C1 122.1(2)
O4 C15 O1 124.7(2)
O4 C15 C16 122.4(2)
O1 C15 C16 112.82(19)
C21 C16 C17 120.6(2)
C21 C16 C15 116.9(2)
C17 C16 C15 122.5(2)
C18 C17 C16 118.0(2)
C19 C18 C17 122.9(2)
C19 C18 N1 118.6(2)
C17 C18 N1 118.4(3)
C18 C19 C20 116.8(2)
C21 C20 C19 122.8(2)
C21 C20 N2 118.1(2)
C19 C20 N2 119.1(2)
C20 C21 C16 118.8(2)

loop_
_geom_bond_atom_site_label_1
_geom_bond_atom_site_label_2
_geom_bond_distance
O1 C15 1.334(3)
O1 C1 1.477(3)
O2 C5 1.346(3)
O2 C6 1.447(3)
O3 C5 1.206(3)
O4 C15 1.201(3)
O5 N1 1.231(3)
O6 N1 1.228(3)
O7 N2 1.222(3)
O8 N2 1.218(3)
N1 C18 1.471(3)
N2 C20 1.480(4)
C1 C14 1.509(4)
C1 C2 1.536(3)
C2 C3 1.492(4)
C3 C4 1.337(4)
C4 C5 1.477(4)
C6 C7 1.536(4)
C7 C9 1.522(4)
C7 C8 1.542(4)
C9 C10 1.403(4)
C9 C14 1.409(4)
C10 C11 1.382(4)
C11 C12 1.380(4)
C12 C13 1.378(4)
C13 C14 1.400(4)
C15 C16 1.500(3)
C16 C21 1.384(4)
C16 C17 1.398(3)
C17 C18 1.383(4)
C18 C19 1.381(4)
C19 C20 1.383(4)
C20 C21 1.374(4)

loop_
_platon_squeeze_void_nr
_platon_squeeze_void_average_x
_platon_squeeze_void_average_y
_platon_squeeze_void_average_z
_platon_squeeze_void_volume
_platon_squeeze_void_count_electrons
1 0.500 0.500 0.500 117.9 41.1
2 0.500 0.000 1.000 117.8 41.1
